data_7200553
loop_
_publ_author_name
'Gao, Qiang'
'Jiang, Fei-Long'
'Wu, Ming-Yan'
'Huang, You-Gui'
'Yuan, Da-Qiang'
'Wei, Wei'
'Hong, Mao-Chun'

_publ_section_title
;
 Indium(iii)-2,5-pyridine dicarboxylate complexes with mononuclear, 1D
 chain, 2D layer and 3D chiral frameworks
;
_journal_issue 5
_journal_name_full CrystEngComm
_journal_page_first 918
_journal_paper_doi 10.1039/b817972g
_journal_volume 11
_journal_year 2009
_chemical_formula_moiety 'C89 H77 In2 N15 O36'
_chemical_formula_sum 'C89 H77 In2 N15 O36'
_chemical_formula_weight 2162.30
_chemical_name_systematic
;
?
;
_space_group_IT_number 2
_symmetry_cell_setting triclinic
_symmetry_space_group_name_Hall '-P 1'
_symmetry_space_group_name_H-M 'P -1'
_atom_sites_solution_hydrogens geom
_atom_sites_solution_primary direct
_atom_sites_solution_secondary difmap
_audit_creation_method SHELXL-97
_cell_angle_alpha 113.459(3)
_cell_angle_beta 104.030(5)
_cell_angle_gamma 97.84
_cell_formula_units_Z 2
_cell_length_a 15.790(7)
_cell_length_b 18.403(8)
_cell_length_c 18.777(7)
_cell_measurement_reflns_used 6944
_cell_measurement_temperature 293(2)
_cell_measurement_theta_max 27.4835
_cell_measurement_theta_min 2.0977
_cell_volume 4687(3)
_computing_cell_refinement CrystalClear
_computing_data_collection 'CrystalClear (Rigaku, 2000)'
_computing_data_reduction CrystalClear
_computing_molecular_graphics 'SHELXL-97 (Sheldrick, 1997)'
_computing_publication_material 'SHELXL-97 (Sheldrick, 1997)'
_computing_structure_refinement 'SHELXL-97 (Sheldrick, 1997)'
_computing_structure_solution 'SHELXS-97 (Sheldrick, 1990)'
_diffrn_ambient_temperature 293(2)
_diffrn_measured_fraction_theta_full 0.982
_diffrn_measured_fraction_theta_max 0.982
_diffrn_measurement_device_type 'Rigaku Mercury CCD area-detector'
_diffrn_measurement_method \w
_diffrn_radiation_monochromator graphite
_diffrn_radiation_source 'fine-focus sealed tube'
_diffrn_radiation_type MoK\a
_diffrn_radiation_wavelength 0.71073
_diffrn_reflns_av_R_equivalents 0.0474
_diffrn_reflns_av_sigmaI/netI 0.0945
_diffrn_reflns_limit_h_max 20
_diffrn_reflns_limit_h_min -20
_diffrn_reflns_limit_k_max 22
_diffrn_reflns_limit_k_min -23
_diffrn_reflns_limit_l_max 24
_diffrn_reflns_limit_l_min -17
_diffrn_reflns_number 37049
_diffrn_reflns_theta_full 27.45
_diffrn_reflns_theta_max 27.45
_diffrn_reflns_theta_min 2.71
_exptl_absorpt_coefficient_mu 0.589
_exptl_absorpt_correction_T_max 1.0000
_exptl_absorpt_correction_T_min 0.8687
_exptl_absorpt_correction_type multi-scan
_exptl_absorpt_process_details '(CrystalClear; Rigaku, 2000)'
_exptl_crystal_colour Colorless
_exptl_crystal_density_diffrn 1.532
_exptl_crystal_density_method 'not measured'
_exptl_crystal_description Prism
_exptl_crystal_F_000 2204
_exptl_crystal_size_max 0.0900
_exptl_crystal_size_mid 0.0600
_exptl_crystal_size_min 0.0600
_refine_diff_density_max 1.202
_refine_diff_density_min -1.663
_refine_diff_density_rms 0.100
_refine_ls_extinction_coef 0.0033(6)
_refine_ls_extinction_expression Fc^*^=kFc[1+0.001xFc^2^\l^3^/sin(2\q)]^-1/4^
_refine_ls_extinction_method SHELXL
_refine_ls_goodness_of_fit_ref 1.102
_refine_ls_hydrogen_treatment constr
_refine_ls_matrix_type full
_refine_ls_number_parameters 1262
_refine_ls_number_reflns 21070
_refine_ls_number_restraints 0
_refine_ls_restrained_S_all 1.102
_refine_ls_R_factor_all 0.1459
_refine_ls_R_factor_gt 0.0929
_refine_ls_shift/su_max 0.001
_refine_ls_shift/su_mean 0.000
_refine_ls_structure_factor_coef Fsqd
_refine_ls_weighting_details 'calc w=1/[\s^2^(Fo^2^)+(0.1168P)^2^+4.0686P] where P=(Fo^2^+2Fc^2^)/3'
_refine_ls_weighting_scheme calc
_refine_ls_wR_factor_gt 0.2251
_refine_ls_wR_factor_ref 0.2668
_reflns_number_gt 12516
_reflns_number_total 21070
_reflns_threshold_expression >2sigma(I)
_cod_data_source_file b817972g.txt
_cod_data_source_block d:\d\a
_cod_depositor_comments
;
The following automatic conversions were performed:
'_exptl_absorpt_correction_type' value 'Multi-scan' changed to
'multi-scan' according to
'/home/saulius/struct/CIF-dictionaries/cif_core.dic' dictionary named
'cif_core.dic' version 2.4.1 from 2010-06-29.

Automatic conversion script
Id: cif_fix_enum 1527 2010-12-29 10:47:43Z saulius 
;
_cod_original_sg_symbol_H-M P-1
_cod_database_code 7200553

loop_
_symmetry_equiv_pos_as_xyz
'x, y, z'
'-x, -y, -z'

loop_
_atom_site_label
_atom_site_type_symbol
_atom_site_fract_x
_atom_site_fract_y
_atom_site_fract_z
_atom_site_U_iso_or_equiv
_atom_site_adp_type
_atom_site_occupancy
_atom_site_symmetry_multiplicity
_atom_site_calc_flag
_atom_site_refinement_flags
_atom_site_disorder_assembly
_atom_site_disorder_group
In1 In 0.79151(3) 0.53273(3) 0.29557(3) 0.04701(17) Uani 1 1 d . . .
In2 In 0.66856(4) 0.06123(4) 0.26773(3) 0.0723(2) Uani 1 1 d . . .
O1 O 1.0158(6) 0.2096(5) 0.2685(6) 0.119(3) Uani 1 1 d . . .
O2 O 1.1208(5) 0.2477(5) 0.3904(6) 0.121(3) Uani 1 1 d . . .
O3 O 0.6886(4) 0.0547(5) 0.3848(3) 0.097(2) Uani 1 1 d . F .
O4 O 0.7835(5) 0.0740(4) 0.5035(3) 0.094(2) Uani 1 1 d . . .
O5 O 0.7351(4) 0.0364(4) 0.1713(3) 0.0739(15) Uani 1 1 d . F .
O6 O 0.8021(5) -0.0474(4) 0.0961(4) 0.098(2) Uani 1 1 d . F .
O7 O 0.5610(5) -0.3476(4) 0.1598(4) 0.097(2) Uani 1 1 d . . .
O8 O 0.5557(5) -0.2508(4) 0.2751(4) 0.101(2) Uani 1 1 d . . .
O9 O 0.5302(4) 0.0143(5) 0.2603(4) 0.095(2) Uani 1 1 d . F .
O10 O 0.3835(4) -0.0175(4) 0.1946(4) 0.0874(18) Uani 1 1 d . F .
O11 O 0.4976(5) 0.1472(5) -0.0566(4) 0.101(2) Uani 1 1 d . . .
O12 O 0.6347(5) 0.1985(5) 0.0348(4) 0.100(2) Uani 1 1 d . . .
O13 O 0.7753(3) 0.5702(3) 0.1922(3) 0.0555(11) Uani 1 1 d . . .
O14 O 0.7001(4) 0.5419(4) 0.0633(3) 0.0786(16) Uani 1 1 d . . .
O15 O 0.4645(5) 0.2908(4) 0.2063(5) 0.101(2) Uani 1 1 d . . .
O16 O 0.3711(4) 0.2581(4) 0.0844(5) 0.108(2) Uani 1 1 d . . .
O17 O 0.6951(3) 0.5456(3) 0.3703(3) 0.0589(12) Uani 1 1 d . . .
O18 O 0.6341(4) 0.6262(4) 0.4558(3) 0.0818(17) Uani 1 1 d . . .
O19 O 0.8378(6) 0.9329(5) 0.3645(6) 0.133(3) Uani 1 1 d . . .
O20 O 0.9306(5) 0.8565(4) 0.3376(4) 0.096(2) Uani 1 1 d . . .
O21 O 0.9351(3) 0.6084(3) 0.3211(2) 0.0498(10) Uani 1 1 d . . .
O22 O 1.0727(3) 0.6793(3) 0.4099(3) 0.0644(13) Uani 1 1 d . . .
O23 O 0.8156(4) 0.4733(4) 0.5761(3) 0.0749(15) Uani 1 1 d . . .
O24 O 0.9485(4) 0.5378(4) 0.6750(3) 0.0775(16) Uani 1 1 d . . .
O25 O 0.7662(3) 0.4104(3) 0.3017(3) 0.0583(12) Uani 1 1 d . . .
O26 O 0.7790(4) 0.2815(3) 0.2562(3) 0.0737(15) Uani 1 1 d . . .
O27 O 0.9648(4) 0.4854(4) 0.0479(3) 0.0803(16) Uani 1 1 d . . .
O28 O 1.0362(6) 0.3873(5) 0.0373(5) 0.117(3) Uani 1 1 d . . .
O30 O 0.8258(5) 0.6377(4) 0.0342(4) 0.100(2) Uiso 1 1 d . . .
O31B O 0.5463(17) 0.5003(17) 0.4708(16) 0.192(9) Uiso 0.50 1 d P A 2
O31A O 0.5801(16) 0.4407(15) 0.4279(14) 0.173(8) Uiso 0.50 1 d P B 1
O32A O 0.5076(18) 0.3473(18) 0.4893(16) 0.201(10) Uiso 0.50 1 d P C 1
O32B O 0.4805(19) 0.2701(18) 0.4880(16) 0.205(10) Uiso 0.50 1 d P D 2
O33 O 0.3781(6) -0.0510(6) 0.3310(6) 0.140(3) Uiso 1 1 d . . .
O34 O 0.3431(7) 0.0242(6) 0.4736(6) 0.149(3) Uiso 1 1 d . . .
O36 O 0.4861(11) 0.1286(10) 0.6029(9) 0.140(5) Uiso 0.60 1 d P . .
O35A O 1.0872(9) 0.9180(9) -0.1051(8) 0.110(5) Uiso 0.557(15) 1 d P E 1
O29 O 0.6808(8) 0.1964(6) 0.3292(5) 0.196(6) Uani 1 1 d . F 1
N1 N 0.8520(4) 0.4399(3) 0.2060(3) 0.0517(13) Uani 1 1 d . . .
N2 N 0.6505(4) 0.4599(4) 0.1934(3) 0.0545(13) Uani 1 1 d . . .
N3 N 0.8885(3) 0.5615(3) 0.4256(3) 0.0466(12) Uani 1 1 d . . .
N4 N 0.7812(4) 0.6686(4) 0.3538(3) 0.0536(13) Uani 1 1 d . . .
N5 N 0.5702(4) 0.0783(4) 0.1648(3) 0.0590(14) Uani 1 1 d . F .
N6 N 0.6704(4) -0.0732(4) 0.2159(4) 0.0678(17) Uani 1 1 d . F .
N7 N 0.8207(4) 0.1134(4) 0.3432(4) 0.0622(15) Uani 1 1 d . F .
N8 N 0.6643(5) 0.2643(5) 0.9376(5) 0.0783(19) Uani 1 1 d . . .
H8A H 0.6534 0.2454 0.9705 0.094 Uiso 1 1 calc R . .
N9 N 0.7780(5) 0.4107(4) 0.6710(4) 0.0750(18) Uani 1 1 d . . .
H9B H 0.7914 0.4293 0.6386 0.090 Uiso 1 1 calc R . .
N10 N 0.1940(12) 0.3186(9) 0.3111(13) 0.166(8) Uani 1 1 d . . .
H10A H 0.1616 0.2923 0.3284 0.199 Uiso 1 1 calc R . .
N11 N 0.4558(4) 0.5550(4) 0.1870(4) 0.0718(17) Uani 1 1 d . . .
H11B H 0.4883 0.5855 0.1735 0.086 Uiso 1 1 calc R . .
N12 N 1.0885(5) 0.7342(4) 0.3045(4) 0.0704(17) Uani 1 1 d . . .
H12A H 1.0868 0.7164 0.3402 0.084 Uiso 1 1 calc R . .
N13 N 1.0940(7) 0.8845(5) 0.0201(5) 0.102(3) Uani 1 1 d . . .
H13B H 1.0944 0.9035 -0.0149 0.122 Uiso 1 1 calc R . .
N14 N 1.0279(5) 0.9653(4) 0.3140(5) 0.081(2) Uani 1 1 d . . .
H14A H 0.9916 0.9358 0.3256 0.098 Uiso 1 1 calc R . .
N15 N 1.3385(8) 1.1933(5) 0.2219(8) 0.113(3) Uani 1 1 d . . .
H15B H 1.3783 1.2228 0.2135 0.136 Uiso 1 1 calc R . .
C1 C 1.0404(8) 0.2129(6) 0.3352(10) 0.098(4) Uani 1 1 d . . .
C2 C 0.9756(6) 0.1750(5) 0.3693(6) 0.074(2) Uani 1 1 d . F .
C3 C 0.9994(6) 0.1685(5) 0.4402(6) 0.083(2) Uani 1 1 d . . .
H3 H 1.0599 0.1860 0.4727 0.099 Uiso 1 1 calc R . .
C4 C 0.9334(6) 0.1357(5) 0.4651(5) 0.078(2) Uani 1 1 d . F .
H4 H 0.9490 0.1316 0.5141 0.094 Uiso 1 1 calc R . .
C5 C 0.8442(5) 0.1095(4) 0.4145(4) 0.0602(17) Uani 1 1 d . . .
C6 C 0.7679(6) 0.0767(5) 0.4365(4) 0.070(2) Uani 1 1 d . F .
C7 C 0.8856(6) 0.1457(5) 0.3213(5) 0.070(2) Uani 1 1 d . . .
H7 H 0.8691 0.1485 0.2716 0.084 Uiso 1 1 calc R F .
C8 C 0.7552(6) -0.0308(7) 0.1421(5) 0.076(2) Uani 1 1 d . . .
C9 C 0.7178(5) -0.0982(6) 0.1617(5) 0.073(2) Uani 1 1 d . F .
C10 C 0.7272(6) -0.1741(7) 0.1279(5) 0.084(3) Uani 1 1 d . . .
H10 H 0.7625 -0.1872 0.0938 0.101 Uiso 1 1 calc R F .
C11 C 0.6823(6) -0.2344(7) 0.1447(5) 0.085(3) Uani 1 1 d . F .
H11 H 0.6852 -0.2886 0.1203 0.102 Uiso 1 1 calc R . .
C12 C 0.6331(5) -0.2097(6) 0.1995(5) 0.072(2) Uani 1 1 d . . .
C13 C 0.5812(6) -0.2731(7) 0.2155(5) 0.082(3) Uani 1 1 d . F .
C14 C 0.6296(5) -0.1283(6) 0.2340(5) 0.072(2) Uani 1 1 d . F .
H14 H 0.5979 -0.1120 0.2709 0.086 Uiso 1 1 calc R . .
C15 C 0.4630(5) 0.0111(6) 0.2056(5) 0.071(2) Uani 1 1 d . . .
C16 C 0.4825(4) 0.0476(4) 0.1502(4) 0.0547(16) Uani 1 1 d . F .
C17 C 0.4157(5) 0.0492(5) 0.0883(5) 0.070(2) Uani 1 1 d . . .
H17 H 0.3553 0.0258 0.0783 0.084 Uiso 1 1 calc R F .
C18 C 0.4375(5) 0.0845(5) 0.0422(5) 0.068(2) Uani 1 1 d . F .
H18 H 0.3929 0.0856 0.0003 0.082 Uiso 1 1 calc R . .
C19 C 0.5272(5) 0.1187(4) 0.0586(4) 0.0591(17) Uani 1 1 d . . .
C20 C 0.5519(6) 0.1568(5) 0.0057(5) 0.076(2) Uani 1 1 d . F .
C21 C 0.5925(5) 0.1146(5) 0.1208(4) 0.0633(18) Uani 1 1 d . F .
H21 H 0.6532 0.1377 0.1317 0.076 Uiso 1 1 calc R . .
C22 C 0.6826(5) 0.6151(5) 0.4117(4) 0.0578(17) Uani 1 1 d . . .
C23 C 0.7276(4) 0.6853(5) 0.4010(4) 0.0551(16) Uani 1 1 d . . .
C24 C 0.7152(6) 0.7647(5) 0.4372(5) 0.075(2) Uani 1 1 d . . .
H24 H 0.6787 0.7759 0.4702 0.090 Uiso 1 1 calc R . .
C25 C 0.7580(5) 0.8250(5) 0.4229(5) 0.073(2) Uani 1 1 d . . .
H25 H 0.7500 0.8776 0.4455 0.087 Uiso 1 1 calc R . .
C26 C 0.8126(5) 0.8073(4) 0.3752(4) 0.0585(17) Uani 1 1 d . . .
C27 C 0.8621(6) 0.8716(5) 0.3598(5) 0.074(2) Uani 1 1 d . . .
C28 C 0.8222(5) 0.7282(4) 0.3413(4) 0.0549(16) Uani 1 1 d . . .
H28 H 0.8588 0.7164 0.3084 0.066 Uiso 1 1 calc R . .
C29 C 0.7101(5) 0.5327(5) 0.1263(4) 0.0557(16) Uani 1 1 d . . .
C30 C 0.6369(5) 0.4694(5) 0.1249(4) 0.0551(16) Uani 1 1 d . . .
C31 C 0.5601(5) 0.4208(6) 0.0568(5) 0.075(2) Uani 1 1 d . . .
H31 H 0.5519 0.4272 0.0091 0.090 Uiso 1 1 calc R . .
C32 C 0.4972(6) 0.3644(6) 0.0594(5) 0.078(2) Uani 1 1 d . . .
H32 H 0.4461 0.3323 0.0139 0.094 Uiso 1 1 calc R . .
C33 C 0.5109(5) 0.3555(5) 0.1319(5) 0.0664(19) Uani 1 1 d . . .
C34 C 0.4420(6) 0.2959(6) 0.1395(7) 0.083(3) Uani 1 1 d . . .
C35 C 0.5892(5) 0.4046(5) 0.1972(5) 0.0621(18) Uani 1 1 d . . .
H35 H 0.5996 0.3988 0.2454 0.075 Uiso 1 1 calc R . .
C36 C 0.7900(5) 0.3509(5) 0.2578(4) 0.0590(17) Uani 1 1 d . . .
C37 C 0.8773(6) 0.3092(5) 0.1577(5) 0.071(2) Uani 1 1 d . . .
H37 H 0.8680 0.2575 0.1559 0.086 Uiso 1 1 calc R . .
C38 C 0.8428(5) 0.3656(4) 0.2039(4) 0.0542(16) Uani 1 1 d . . .
C39 C 0.9261(6) 0.3273(5) 0.1129(5) 0.079(2) Uani 1 1 d . . .
H39 H 0.9532 0.2893 0.0834 0.095 Uiso 1 1 calc R . .
C40 C 0.9344(5) 0.4030(5) 0.1123(4) 0.0623(18) Uani 1 1 d . . .
C41 C 0.9823(6) 0.4251(5) 0.0608(5) 0.073(2) Uani 1 1 d . . .
C42 C 0.8954(4) 0.4578(4) 0.1612(4) 0.0524(15) Uani 1 1 d . . .
H42 H 0.9004 0.5091 0.1621 0.063 Uiso 1 1 calc R . .
C43 C 0.9956(4) 0.6343(4) 0.3885(4) 0.0472(14) Uani 1 1 d . . .
C44 C 0.9731(4) 0.6085(4) 0.4502(4) 0.0496(14) Uani 1 1 d . . .
C45 C 1.0354(5) 0.6327(4) 0.5272(4) 0.0555(16) Uani 1 1 d . . .
H45 H 1.0931 0.6659 0.5430 0.067 Uiso 1 1 calc R . .
C46 C 1.0086(5) 0.6056(4) 0.5796(4) 0.0558(16) Uani 1 1 d . . .
H46 H 1.0480 0.6217 0.6320 0.067 Uiso 1 1 calc R . .
C47 C 0.9233(5) 0.5548(4) 0.5535(4) 0.0521(15) Uani 1 1 d . . .
C48 C 0.8965(5) 0.5217(4) 0.6077(4) 0.0562(16) Uani 1 1 d . . .
C49 C 0.8644(5) 0.5348(4) 0.4757(4) 0.0520(15) Uani 1 1 d . . .
H49 H 0.8063 0.5016 0.4585 0.062 Uiso 1 1 calc R . .
C50 C 0.4787(6) 0.5654(6) 0.2645(6) 0.081(2) Uani 1 1 d . . .
H50 H 0.5299 0.6067 0.3031 0.098 Uiso 1 1 calc R . .
C51 C 0.4315(6) 0.5194(6) 0.2898(5) 0.083(2) Uani 1 1 d . . .
H51 H 0.4508 0.5277 0.3440 0.100 Uiso 1 1 calc R . .
C52 C 0.3523(6) 0.4586(5) 0.2325(5) 0.070(2) Uani 1 1 d . . .
C53 C 0.3286(5) 0.4481(5) 0.1523(5) 0.072(2) Uani 1 1 d . . .
H53 H 0.2768 0.4084 0.1127 0.086 Uiso 1 1 calc R . .
C54 C 0.3824(5) 0.4969(5) 0.1309(5) 0.070(2) Uani 1 1 d . . .
H54 H 0.3669 0.4889 0.0768 0.084 Uiso 1 1 calc R . .
C55 C 0.2956(7) 0.4068(6) 0.2570(6) 0.079(2) Uani 1 1 d . . .
C56 C 0.3308(9) 0.4021(7) 0.3314(7) 0.106(3) Uani 1 1 d . . .
H56 H 0.3899 0.4297 0.3661 0.128 Uiso 1 1 calc R . .
C57 C 0.2721(17) 0.3540(11) 0.3496(11) 0.177(10) Uani 1 1 d . . .
H57 H 0.2961 0.3485 0.3970 0.212 Uiso 1 1 calc R . .
C58 C 0.1599(9) 0.3219(8) 0.2410(11) 0.130(5) Uani 1 1 d . . .
H58 H 0.1003 0.2926 0.2094 0.156 Uiso 1 1 calc R . .
C59 C 0.2080(7) 0.3665(7) 0.2115(8) 0.105(3) Uani 1 1 d . . .
H59 H 0.1810 0.3684 0.1627 0.126 Uiso 1 1 calc R . .
C60 C 1.0190(6) 0.7036(5) 0.2359(6) 0.078(2) Uani 1 1 d . . .
H60 H 0.9690 0.6642 0.2272 0.094 Uiso 1 1 calc R . .
C61 C 1.0208(6) 0.7304(5) 0.1774(5) 0.076(2) Uani 1 1 d . . .
H61 H 0.9725 0.7081 0.1286 0.091 Uiso 1 1 calc R . .
C62 C 1.0949(5) 0.7908(4) 0.1910(4) 0.0552(16) Uani 1 1 d . . .
C63 C 1.1661(5) 0.8192(5) 0.2631(4) 0.0643(19) Uani 1 1 d . . .
H63 H 1.2179 0.8575 0.2732 0.077 Uiso 1 1 calc R . .
C64 C 1.1607(6) 0.7912(5) 0.3200(5) 0.072(2) Uani 1 1 d . . .
H64 H 1.2077 0.8123 0.3694 0.086 Uiso 1 1 calc R . .
C65 C 1.0951(5) 0.8235(4) 0.1305(4) 0.0613(18) Uani 1 1 d . . .
C66 C 1.0151(6) 0.8216(5) 0.0795(5) 0.074(2) Uani 1 1 d . . .
H66 H 0.9602 0.8000 0.0828 0.088 Uiso 1 1 calc R . .
C67 C 1.0172(7) 0.8517(6) 0.0242(5) 0.085(3) Uani 1 1 d . . .
H67 H 0.9630 0.8490 -0.0113 0.101 Uiso 1 1 calc R . .
C68 C 1.1706(8) 0.8877(7) 0.0703(7) 0.103(3) Uani 1 1 d . . .
H68 H 1.2248 0.9120 0.0679 0.123 Uiso 1 1 calc R . .
C69 C 1.1736(6) 0.8579(6) 0.1238(6) 0.082(2) Uani 1 1 d . . .
H69 H 1.2291 0.8602 0.1572 0.098 Uiso 1 1 calc R . .
C70 C 1.0000(6) 0.9793(5) 0.2499(6) 0.078(2) Uani 1 1 d . . .
H70 H 0.9391 0.9578 0.2182 0.094 Uiso 1 1 calc R . .
C71 C 1.0549(6) 1.0233(5) 0.2273(5) 0.073(2) Uani 1 1 d . . .
H71 H 1.0320 1.0310 0.1810 0.088 Uiso 1 1 calc R . .
C72 C 1.1462(6) 1.0569(5) 0.2749(5) 0.072(2) Uani 1 1 d . . .
C73 C 1.1740(7) 1.0430(6) 0.3415(6) 0.087(3) Uani 1 1 d . . .
H73 H 1.2342 1.0639 0.3749 0.105 Uiso 1 1 calc R . .
C74 C 1.1133(8) 0.9980(6) 0.3596(6) 0.093(3) Uani 1 1 d . . .
H74 H 1.1336 0.9904 0.4064 0.112 Uiso 1 1 calc R . .
C75 C 1.2117(7) 1.1043(5) 0.2524(6) 0.082(2) Uani 1 1 d . . .
C76 C 1.1889(8) 1.1082(7) 0.1804(8) 0.107(3) Uani 1 1 d . . .
H76 H 1.1314 1.0814 0.1422 0.128 Uiso 1 1 calc R . .
C77 C 1.2582(9) 1.1567(7) 0.1636(8) 0.107(3) Uani 1 1 d . . .
H77 H 1.2459 1.1612 0.1147 0.129 Uiso 1 1 calc R . .
C78 C 1.3615(10) 1.1882(9) 0.2907(9) 0.132(5) Uani 1 1 d . . .
H78 H 1.4196 1.2137 0.3282 0.158 Uiso 1 1 calc R . .
C79 C 1.2993(8) 1.1453(7) 0.3057(9) 0.125(4) Uani 1 1 d . . .
H79 H 1.3156 1.1426 0.3555 0.150 Uiso 1 1 calc R . .
C80 C 0.7020(6) 0.3534(6) 0.6458(6) 0.088(3) Uani 1 1 d . . .
H80 H 0.6641 0.3322 0.5918 0.106 Uiso 1 1 calc R . .
C81 C 0.6774(6) 0.3244(6) 0.6966(5) 0.076(2) Uani 1 1 d . . .
H81 H 0.6229 0.2850 0.6770 0.091 Uiso 1 1 calc R . .
C82 C 0.7326(5) 0.3528(4) 0.7764(4) 0.0556(16) Uani 1 1 d . . .
C83 C 0.8136(5) 0.4121(5) 0.8017(5) 0.0641(18) Uani 1 1 d . . .
H83 H 0.8539 0.4332 0.8547 0.077 Uiso 1 1 calc R . .
C84 C 0.8323(5) 0.4384(5) 0.7467(5) 0.0660(19) Uani 1 1 d . . .
H84 H 0.8861 0.4779 0.7640 0.079 Uiso 1 1 calc R . .
C85 C 0.7435(6) 0.3686(5) 0.9172(5) 0.073(2) Uani 1 1 d . . .
H85 H 0.7832 0.4204 0.9406 0.087 Uiso 1 1 calc R . .
C86 C 0.7188(6) 0.3364(6) 0.9663(5) 0.078(2) Uani 1 1 d . . .
H86 H 0.7423 0.3680 1.0230 0.094 Uiso 1 1 calc R . .
C87 C 0.6262(6) 0.2208(6) 0.8582(6) 0.085(3) Uani 1 1 d . . .
H87 H 0.5834 0.1712 0.8378 0.102 Uiso 1 1 calc R . .
C88 C 0.6485(6) 0.2474(6) 0.8032(6) 0.081(2) Uani 1 1 d . . .
H88 H 0.6227 0.2143 0.7470 0.097 Uiso 1 1 calc R . .
C89 C 0.7087(5) 0.3228(4) 0.8323(4) 0.0575(16) Uani 1 1 d . . .
O35B O 1.0714(10) 1.0132(10) -0.0328(9) 0.096(6) Uiso 0.443(15) 1 d P E 2
O37 O 0.8163(13) 0.7500(12) -0.0227(12) 0.114(6) Uiso 0.40 1 d P . .

loop_
_atom_site_aniso_label
_atom_site_aniso_U_11
_atom_site_aniso_U_22
_atom_site_aniso_U_33
_atom_site_aniso_U_23
_atom_site_aniso_U_13
_atom_site_aniso_U_12
In1 0.0485(3) 0.0546(3) 0.0438(3) 0.0281(2) 0.01748(19) 0.0079(2)
In2 0.0595(3) 0.1105(5) 0.0572(3) 0.0483(3) 0.0185(3) 0.0209(3)
O1 0.133(7) 0.100(6) 0.163(8) 0.084(6) 0.071(6) 0.028(5)
O2 0.090(5) 0.090(5) 0.166(7) 0.038(5) 0.053(5) 0.010(4)
O3 0.069(4) 0.172(7) 0.061(3) 0.069(4) 0.021(3) 0.016(4)
O4 0.106(5) 0.123(5) 0.048(3) 0.042(3) 0.015(3) 0.016(4)
O5 0.069(3) 0.105(5) 0.069(3) 0.056(3) 0.027(3) 0.023(3)
O6 0.098(5) 0.114(5) 0.094(4) 0.049(4) 0.055(4) 0.011(4)
O7 0.090(4) 0.096(5) 0.097(5) 0.039(4) 0.037(4) 0.000(4)
O8 0.105(5) 0.114(5) 0.076(4) 0.048(4) 0.026(4) -0.005(4)
O9 0.059(3) 0.172(7) 0.100(4) 0.099(5) 0.037(3) 0.032(4)
O10 0.059(3) 0.113(5) 0.115(5) 0.073(4) 0.034(3) 0.018(3)
O11 0.094(5) 0.142(6) 0.092(4) 0.084(4) 0.015(4) 0.031(4)
O12 0.089(4) 0.132(6) 0.088(4) 0.077(4) 0.013(4) 0.002(4)
O13 0.059(3) 0.066(3) 0.047(2) 0.035(2) 0.016(2) 0.009(2)
O14 0.080(4) 0.109(5) 0.053(3) 0.049(3) 0.019(3) 0.010(3)
O15 0.082(4) 0.101(5) 0.124(6) 0.062(4) 0.039(4) -0.004(4)
O16 0.061(4) 0.093(5) 0.133(6) 0.031(4) 0.023(4) -0.012(3)
O17 0.053(3) 0.074(3) 0.061(3) 0.041(3) 0.023(2) 0.008(2)
O18 0.072(4) 0.121(5) 0.070(3) 0.046(3) 0.044(3) 0.026(3)
O19 0.117(6) 0.079(5) 0.228(10) 0.084(6) 0.068(6) 0.033(4)
O20 0.120(5) 0.069(4) 0.136(6) 0.062(4) 0.070(5) 0.034(4)
O21 0.048(2) 0.057(3) 0.047(2) 0.028(2) 0.016(2) 0.005(2)
O22 0.059(3) 0.074(3) 0.060(3) 0.037(2) 0.017(2) -0.002(2)
O23 0.071(3) 0.100(4) 0.070(3) 0.058(3) 0.022(3) 0.010(3)
O24 0.088(4) 0.105(4) 0.057(3) 0.053(3) 0.024(3) 0.022(3)
O25 0.067(3) 0.059(3) 0.051(3) 0.028(2) 0.023(2) 0.010(2)
O26 0.091(4) 0.054(3) 0.084(4) 0.040(3) 0.033(3) 0.007(3)
O27 0.091(4) 0.089(4) 0.082(4) 0.044(3) 0.053(3) 0.027(3)
O28 0.164(7) 0.113(5) 0.151(7) 0.079(5) 0.120(6) 0.080(5)
O29 0.211(10) 0.164(9) 0.107(6) -0.016(6) -0.037(6) 0.131(8)
N1 0.049(3) 0.053(3) 0.047(3) 0.021(2) 0.014(2) 0.005(2)
N2 0.046(3) 0.066(4) 0.055(3) 0.032(3) 0.018(2) 0.007(3)
N3 0.046(3) 0.056(3) 0.042(3) 0.028(2) 0.013(2) 0.012(2)
N4 0.056(3) 0.067(4) 0.048(3) 0.034(3) 0.020(3) 0.017(3)
N5 0.051(3) 0.075(4) 0.053(3) 0.035(3) 0.013(3) 0.008(3)
N6 0.054(3) 0.099(5) 0.052(3) 0.045(3) 0.010(3) 0.003(3)
N7 0.070(4) 0.057(4) 0.057(3) 0.030(3) 0.010(3) 0.010(3)
N8 0.085(5) 0.088(5) 0.082(5) 0.055(4) 0.032(4) 0.018(4)
N9 0.086(5) 0.085(5) 0.077(5) 0.053(4) 0.036(4) 0.022(4)
N10 0.243(17) 0.111(9) 0.30(2) 0.142(12) 0.226(18) 0.107(11)
N11 0.066(4) 0.087(5) 0.080(4) 0.051(4) 0.029(4) 0.021(4)
N12 0.093(5) 0.071(4) 0.060(4) 0.036(3) 0.039(4) 0.016(4)
N13 0.148(8) 0.081(5) 0.076(5) 0.049(4) 0.027(5) 0.005(5)
N14 0.082(5) 0.064(4) 0.111(6) 0.044(4) 0.047(5) 0.014(4)
N15 0.113(8) 0.080(6) 0.146(9) 0.039(6) 0.066(7) 0.014(5)
C1 0.075(7) 0.060(5) 0.172(12) 0.047(7) 0.067(8) 0.020(5)
C2 0.071(5) 0.050(4) 0.098(6) 0.029(4) 0.031(5) 0.013(4)
C3 0.068(5) 0.062(5) 0.101(7) 0.027(5) 0.018(5) 0.012(4)
C4 0.086(6) 0.068(5) 0.066(5) 0.029(4) 0.003(4) 0.018(4)
C5 0.071(5) 0.054(4) 0.048(4) 0.023(3) 0.010(3) 0.010(3)
C6 0.084(6) 0.080(5) 0.047(4) 0.031(4) 0.015(4) 0.026(4)
C7 0.075(5) 0.057(4) 0.078(5) 0.035(4) 0.026(4) 0.001(4)
C8 0.059(5) 0.113(8) 0.059(5) 0.048(5) 0.012(4) 0.010(5)
C9 0.047(4) 0.114(7) 0.052(4) 0.045(5) 0.002(3) 0.000(4)
C10 0.073(6) 0.115(8) 0.070(5) 0.040(5) 0.030(4) 0.032(5)
C11 0.065(5) 0.101(7) 0.077(6) 0.041(5) 0.012(4) 0.004(5)
C12 0.047(4) 0.102(7) 0.064(5) 0.048(5) 0.006(3) -0.002(4)
C13 0.061(5) 0.113(8) 0.060(5) 0.043(5) 0.009(4) -0.009(5)
C14 0.054(4) 0.100(7) 0.054(4) 0.040(4) 0.006(3) -0.004(4)
C15 0.053(4) 0.095(6) 0.076(5) 0.045(4) 0.027(4) 0.019(4)
C16 0.049(4) 0.057(4) 0.060(4) 0.029(3) 0.018(3) 0.008(3)
C17 0.053(4) 0.079(5) 0.076(5) 0.040(4) 0.015(4) 0.011(4)
C18 0.067(5) 0.077(5) 0.061(4) 0.035(4) 0.011(4) 0.019(4)
C19 0.072(5) 0.055(4) 0.053(4) 0.028(3) 0.019(3) 0.017(4)
C20 0.084(6) 0.077(6) 0.069(5) 0.037(4) 0.024(5) 0.018(5)
C21 0.064(4) 0.067(5) 0.060(4) 0.034(4) 0.018(3) 0.004(4)
C22 0.049(4) 0.084(5) 0.041(3) 0.030(3) 0.015(3) 0.012(4)
C23 0.050(4) 0.072(5) 0.043(3) 0.023(3) 0.018(3) 0.021(3)
C24 0.068(5) 0.076(6) 0.068(5) 0.017(4) 0.026(4) 0.025(4)
C25 0.067(5) 0.050(4) 0.082(5) 0.014(4) 0.022(4) 0.014(4)
C26 0.055(4) 0.058(4) 0.060(4) 0.025(3) 0.015(3) 0.016(3)
C27 0.075(5) 0.051(5) 0.090(6) 0.032(4) 0.013(4) 0.020(4)
C28 0.065(4) 0.059(4) 0.055(4) 0.033(3) 0.027(3) 0.018(3)
C29 0.058(4) 0.072(5) 0.050(4) 0.036(3) 0.021(3) 0.018(3)
C30 0.055(4) 0.072(5) 0.045(3) 0.028(3) 0.023(3) 0.021(3)
C31 0.063(5) 0.094(6) 0.054(4) 0.029(4) 0.012(4) 0.006(4)
C32 0.060(5) 0.086(6) 0.059(5) 0.019(4) 0.005(4) -0.001(4)
C33 0.053(4) 0.059(4) 0.082(5) 0.026(4) 0.026(4) 0.010(3)
C34 0.061(5) 0.065(5) 0.117(8) 0.031(5) 0.038(5) 0.011(4)
C35 0.054(4) 0.071(5) 0.065(4) 0.036(4) 0.021(3) 0.009(4)
C36 0.056(4) 0.058(4) 0.055(4) 0.029(3) 0.006(3) 0.002(3)
C37 0.093(6) 0.058(5) 0.070(5) 0.031(4) 0.036(4) 0.017(4)
C38 0.056(4) 0.048(4) 0.050(4) 0.022(3) 0.007(3) 0.003(3)
C39 0.106(7) 0.044(4) 0.085(6) 0.016(4) 0.047(5) 0.023(4)
C40 0.072(5) 0.066(5) 0.054(4) 0.027(3) 0.028(4) 0.020(4)
C41 0.087(6) 0.068(5) 0.061(5) 0.020(4) 0.033(4) 0.019(4)
C42 0.055(4) 0.049(4) 0.051(4) 0.020(3) 0.020(3) 0.007(3)
C43 0.048(4) 0.047(3) 0.053(4) 0.027(3) 0.019(3) 0.010(3)
C44 0.055(4) 0.047(4) 0.050(4) 0.022(3) 0.023(3) 0.014(3)
C45 0.058(4) 0.053(4) 0.048(4) 0.018(3) 0.015(3) 0.009(3)
C46 0.059(4) 0.064(4) 0.045(3) 0.027(3) 0.012(3) 0.017(3)
C47 0.063(4) 0.058(4) 0.047(3) 0.031(3) 0.023(3) 0.021(3)
C48 0.070(5) 0.061(4) 0.054(4) 0.034(3) 0.028(3) 0.029(4)
C49 0.051(4) 0.055(4) 0.052(4) 0.028(3) 0.016(3) 0.005(3)
C50 0.059(5) 0.103(7) 0.079(6) 0.051(5) 0.010(4) 0.004(5)
C51 0.081(6) 0.103(7) 0.068(5) 0.046(5) 0.020(5) 0.017(5)
C52 0.072(5) 0.077(5) 0.089(6) 0.051(5) 0.044(5) 0.034(4)
C53 0.064(5) 0.079(5) 0.072(5) 0.044(4) 0.012(4) 0.008(4)
C54 0.067(5) 0.085(6) 0.065(5) 0.047(4) 0.015(4) 0.014(4)
C55 0.107(7) 0.078(6) 0.101(6) 0.059(5) 0.069(6) 0.046(5)
C56 0.143(10) 0.120(9) 0.099(7) 0.074(7) 0.061(7) 0.044(7)
C57 0.35(3) 0.159(16) 0.181(17) 0.135(15) 0.21(2) 0.135(19)
C58 0.118(10) 0.103(9) 0.219(16) 0.098(10) 0.092(11) 0.033(7)
C59 0.090(7) 0.094(7) 0.178(11) 0.087(8) 0.073(8) 0.031(6)
C60 0.086(6) 0.073(5) 0.081(6) 0.039(4) 0.037(5) 0.008(5)
C61 0.070(5) 0.082(6) 0.072(5) 0.041(4) 0.018(4) -0.005(4)
C62 0.060(4) 0.056(4) 0.057(4) 0.030(3) 0.026(3) 0.014(3)
C63 0.071(5) 0.060(4) 0.056(4) 0.030(3) 0.014(4) 0.004(4)
C64 0.082(6) 0.060(5) 0.058(4) 0.019(4) 0.015(4) 0.005(4)
C65 0.067(5) 0.053(4) 0.057(4) 0.019(3) 0.019(3) 0.014(3)
C66 0.092(6) 0.066(5) 0.071(5) 0.033(4) 0.035(5) 0.024(4)
C67 0.100(7) 0.073(6) 0.074(6) 0.036(4) 0.014(5) 0.018(5)
C68 0.111(8) 0.115(9) 0.099(7) 0.069(7) 0.037(7) 0.010(7)
C69 0.081(6) 0.095(6) 0.089(6) 0.059(5) 0.036(5) 0.014(5)
C70 0.078(6) 0.065(5) 0.090(6) 0.041(5) 0.019(5) 0.010(4)
C71 0.089(6) 0.064(5) 0.078(5) 0.039(4) 0.035(5) 0.024(4)
C72 0.075(5) 0.051(4) 0.089(6) 0.027(4) 0.035(5) 0.015(4)
C73 0.085(6) 0.075(6) 0.100(7) 0.052(5) 0.014(5) 0.007(5)
C74 0.113(8) 0.071(6) 0.096(7) 0.050(5) 0.020(6) 0.012(6)
C75 0.095(7) 0.054(5) 0.115(7) 0.045(5) 0.052(6) 0.022(5)
C76 0.120(9) 0.109(8) 0.143(10) 0.088(8) 0.070(8) 0.041(7)
C77 0.129(10) 0.087(7) 0.131(10) 0.059(7) 0.058(8) 0.046(7)
C78 0.131(11) 0.141(12) 0.105(9) 0.056(8) 0.035(8) -0.017(8)
C79 0.098(8) 0.104(9) 0.173(12) 0.056(8) 0.072(9) 0.000(7)
C80 0.083(6) 0.109(7) 0.072(5) 0.055(5) 0.014(5) -0.001(5)
C81 0.071(5) 0.089(6) 0.075(5) 0.053(5) 0.020(4) -0.001(4)
C82 0.056(4) 0.060(4) 0.058(4) 0.033(3) 0.020(3) 0.011(3)
C83 0.055(4) 0.073(5) 0.060(4) 0.032(4) 0.015(3) 0.007(4)
C84 0.066(5) 0.066(5) 0.075(5) 0.039(4) 0.029(4) 0.010(4)
C85 0.083(5) 0.072(5) 0.067(5) 0.037(4) 0.032(4) 0.003(4)
C86 0.093(6) 0.082(6) 0.067(5) 0.040(4) 0.030(5) 0.017(5)
C87 0.078(6) 0.086(6) 0.091(7) 0.055(5) 0.017(5) -0.005(5)
C88 0.090(6) 0.079(6) 0.076(5) 0.044(4) 0.020(5) 0.010(5)
C89 0.053(4) 0.056(4) 0.068(4) 0.033(3) 0.020(3) 0.011(3)

loop_
_atom_type_symbol
_atom_type_description
_atom_type_scat_dispersion_real
_atom_type_scat_dispersion_imag
_atom_type_scat_source
C C 0.0033 0.0016 'International Tables Vol C Tables 4.2.6.8 and 6.1.1.4'
N N 0.0061 0.0033 'International Tables Vol C Tables 4.2.6.8 and 6.1.1.4'
O O 0.0106 0.0060 'International Tables Vol C Tables 4.2.6.8 and 6.1.1.4'
In In -0.7276 1.3100 'International Tables Vol C Tables 4.2.6.8 and 6.1.1.4'
H H 0.0000 0.0000 'International Tables Vol C Tables 4.2.6.8 and 6.1.1.4'

loop_
_geom_angle_atom_site_label_1
_geom_angle_atom_site_label_2
_geom_angle_atom_site_label_3
_geom_angle
_geom_angle_site_symmetry_1
_geom_angle_site_symmetry_3
_geom_angle_publ_flag
O13 In1 O17 123.28(17) . . ?
O13 In1 O25 134.80(17) . . ?
O17 In1 O25 76.60(18) . . ?
O13 In1 O21 75.44(16) . . ?
O17 In1 O21 133.56(16) . . ?
O25 In1 O21 122.71(17) . . ?
O13 In1 N4 75.11(17) . . ?
O17 In1 N4 69.73(18) . . ?
O25 In1 N4 144.79(17) . . ?
O21 In1 N4 76.92(18) . . ?
O13 In1 N2 69.69(18) . . ?
O17 In1 N2 77.54(18) . . ?
O25 In1 N2 77.60(19) . . ?
O21 In1 N2 143.27(16) . . ?
N4 In1 N2 104.2(2) . . ?
O13 In1 N3 143.15(17) . . ?
O17 In1 N3 77.79(17) . . ?
O25 In1 N3 75.63(17) . . ?
O21 In1 N3 69.09(16) . . ?
N4 In1 N3 87.27(18) . . ?
N2 In1 N3 147.00(18) . . ?
O13 In1 N1 77.35(18) . . ?
O17 In1 N1 145.22(19) . . ?
O25 In1 N1 69.97(18) . . ?
O21 In1 N1 75.24(17) . . ?
N4 In1 N1 144.79(18) . . ?
N2 In1 N1 86.09(19) . . ?
N3 In1 N1 102.32(18) . . ?
O9 In2 O3 77.6(2) . . ?
O9 In2 O5 131.4(2) . . ?
O3 In2 O5 138.3(2) . . ?
O9 In2 O29 99.6(4) . . ?
O3 In2 O29 91.4(4) . . ?
O5 In2 O29 108.3(4) . . ?
O9 In2 N6 84.3(3) . . ?
O3 In2 N6 84.8(3) . . ?
O5 In2 N6 71.9(2) . . ?
O29 In2 N6 173.8(3) . . ?
O9 In2 N7 149.1(2) . . ?
O3 In2 N7 71.7(2) . . ?
O5 In2 N7 76.8(2) . . ?
O29 In2 N7 78.2(3) . . ?
N6 In2 N7 96.0(2) . . ?
O9 In2 N5 71.9(2) . . ?
O3 In2 N5 145.4(2) . . ?
O5 In2 N5 75.9(2) . . ?
O29 In2 N5 78.2(3) . . ?
N6 In2 N5 107.6(2) . . ?
N7 In2 N5 135.8(2) . . ?
C6 O3 In2 120.7(5) . . ?
C8 O5 In2 119.4(5) . . ?
C15 O9 In2 121.3(5) . . ?
C29 O13 In1 121.8(4) . . ?
C22 O17 In1 121.7(4) . . ?
C43 O21 In1 121.4(4) . . ?
C36 O25 In1 121.6(4) . . ?
C42 N1 C38 119.3(6) . . ?
C42 N1 In1 124.2(5) . . ?
C38 N1 In1 116.5(4) . . ?
C30 N2 C35 119.8(6) . . ?
C30 N2 In1 116.1(4) . . ?
C35 N2 In1 123.7(5) . . ?
C49 N3 C44 118.8(5) . . ?
C49 N3 In1 123.9(4) . . ?
C44 N3 In1 117.3(4) . . ?
C28 N4 C23 118.8(6) . . ?
C28 N4 In1 124.5(4) . . ?
C23 N4 In1 116.6(5) . . ?
C21 N5 C16 118.6(6) . . ?
C21 N5 In2 126.8(5) . . ?
C16 N5 In2 114.5(4) . . ?
C14 N6 C9 118.3(8) . . ?
C14 N6 In2 125.0(6) . . ?
C9 N6 In2 116.7(6) . . ?
C5 N7 C7 118.6(7) . . ?
C5 N7 In2 115.3(5) . . ?
C7 N7 In2 126.1(5) . . ?
C86 N8 C87 119.4(7) . . ?
C86 N8 H8A 120.3 . . ?
C87 N8 H8A 120.3 . . ?
C84 N9 C80 118.3(7) . . ?
C84 N9 H9B 120.9 . . ?
C80 N9 H9B 120.9 . . ?
C57 N10 C58 117.2(13) . . ?
C57 N10 H10A 121.4 . . ?
C58 N10 H10A 121.4 . . ?
C54 N11 C50 119.4(7) . . ?
C54 N11 H11B 120.3 . . ?
C50 N11 H11B 120.3 . . ?
C60 N12 C64 122.2(7) . . ?
C60 N12 H12A 118.9 . . ?
C64 N12 H12A 118.9 . . ?
C67 N13 C68 119.0(8) . . ?
C67 N13 H13B 120.5 . . ?
C68 N13 H13B 120.5 . . ?
C74 N14 C70 117.5(8) . . ?
C74 N14 H14A 121.2 . . ?
C70 N14 H14A 121.2 . . ?
C78 N15 C77 125.3(11) . . ?
C78 N15 H15B 117.4 . . ?
C77 N15 H15B 117.4 . . ?
O1 C1 O2 127.9(11) . . ?
O1 C1 C2 122.3(11) . . ?
O2 C1 C2 109.8(12) . . ?
C3 C2 C7 118.2(8) . . ?
C3 C2 C1 126.3(10) . . ?
C7 C2 C1 115.6(9) . . ?
C2 C3 C4 120.3(8) . . ?
C2 C3 H3 119.9 . . ?
C4 C3 H3 119.9 . . ?
C5 C4 C3 118.1(8) . . ?
C5 C4 H4 120.9 . . ?
C3 C4 H4 120.9 . . ?
N7 C5 C4 121.8(7) . . ?
N7 C5 C6 115.4(7) . . ?
C4 C5 C6 122.7(7) . . ?
O4 C6 O3 123.7(8) . . ?
O4 C6 C5 119.6(7) . . ?
O3 C6 C5 116.7(6) . . ?
N7 C7 C2 123.0(8) . . ?
N7 C7 H7 118.5 . . ?
C2 C7 H7 118.5 . . ?
O6 C8 O5 125.1(9) . . ?
O6 C8 C9 116.6(10) . . ?
O5 C8 C9 118.3(8) . . ?
C10 C9 N6 123.8(8) . . ?
C10 C9 C8 123.5(8) . . ?
N6 C9 C8 112.7(9) . . ?
C9 C10 C11 118.8(8) . . ?
C9 C10 H10 120.6 . . ?
C11 C10 H10 120.6 . . ?
C12 C11 C10 117.8(9) . . ?
C12 C11 H11 121.1 . . ?
C10 C11 H11 121.1 . . ?
C14 C12 C11 119.3(8) . . ?
C14 C12 C13 121.6(8) . . ?
C11 C12 C13 119.0(9) . . ?
O8 C13 O7 125.1(8) . . ?
O8 C13 C12 119.1(10) . . ?
O7 C13 C12 115.5(8) . . ?
N6 C14 C12 121.9(8) . . ?
N6 C14 H14 119.0 . . ?
C12 C14 H14 119.0 . . ?
O10 C15 O9 125.7(8) . . ?
O10 C15 C16 117.4(7) . . ?
O9 C15 C16 116.8(7) . . ?
N5 C16 C17 121.6(6) . . ?
N5 C16 C15 115.2(6) . . ?
C17 C16 C15 123.2(6) . . ?
C18 C17 C16 120.3(7) . . ?
C18 C17 H17 119.9 . . ?
C16 C17 H17 119.9 . . ?
C17 C18 C19 118.5(7) . . ?
C17 C18 H18 120.7 . . ?
C19 C18 H18 120.7 . . ?
C18 C19 C21 119.3(7) . . ?
C18 C19 C20 118.5(7) . . ?
C21 C19 C20 122.2(7) . . ?
O11 C20 O12 125.5(8) . . ?
O11 C20 C19 121.7(8) . . ?
O12 C20 C19 112.8(7) . . ?
N5 C21 C19 121.6(7) . . ?
N5 C21 H21 119.2 . . ?
C19 C21 H21 119.2 . . ?
O18 C22 O17 124.5(7) . . ?
O18 C22 C23 119.8(7) . . ?
O17 C22 C23 115.6(6) . . ?
N4 C23 C24 121.1(7) . . ?
N4 C23 C22 116.1(6) . . ?
C24 C23 C22 122.8(6) . . ?
C25 C24 C23 118.9(7) . . ?
C25 C24 H24 120.6 . . ?
C23 C24 H24 120.6 . . ?
C26 C25 C24 119.5(7) . . ?
C26 C25 H25 120.3 . . ?
C24 C25 H25 120.3 . . ?
C25 C26 C28 119.0(7) . . ?
C25 C26 C27 121.2(7) . . ?
C28 C26 C27 119.7(7) . . ?
O19 C27 O20 121.4(9) . . ?
O19 C27 C26 123.3(9) . . ?
O20 C27 C26 115.3(7) . . ?
N4 C28 C26 122.7(6) . . ?
N4 C28 H28 118.6 . . ?
C26 C28 H28 118.6 . . ?
O14 C29 O13 127.0(7) . . ?
O14 C29 C30 117.4(6) . . ?
O13 C29 C30 115.5(6) . . ?
N2 C30 C31 120.2(7) . . ?
N2 C30 C29 116.0(6) . . ?
C31 C30 C29 123.8(6) . . ?
C32 C31 C30 120.8(7) . . ?
C32 C31 H31 119.6 . . ?
C30 C31 H31 119.6 . . ?
C31 C32 C33 118.8(7) . . ?
C31 C32 H32 120.6 . . ?
C33 C32 H32 120.6 . . ?
C35 C33 C32 117.8(7) . . ?
C35 C33 C34 120.9(8) . . ?
C32 C33 C34 121.3(8) . . ?
O16 C34 O15 124.9(9) . . ?
O16 C34 C33 120.2(10) . . ?
O15 C34 C33 115.0(8) . . ?
N2 C35 C33 122.5(7) . . ?
N2 C35 H35 118.8 . . ?
C33 C35 H35 118.8 . . ?
O26 C36 O25 126.6(7) . . ?
O26 C36 C38 116.4(7) . . ?
O25 C36 C38 117.0(6) . . ?
C38 C37 C39 120.5(8) . . ?
C38 C37 H37 119.7 . . ?
C39 C37 H37 119.7 . . ?
C37 C38 N1 121.6(7) . . ?
C37 C38 C36 123.5(7) . . ?
N1 C38 C36 114.9(6) . . ?
C37 C39 C40 118.8(7) . . ?
C37 C39 H39 120.6 . . ?
C40 C39 H39 120.6 . . ?
C39 C40 C42 117.0(7) . . ?
C39 C40 C41 121.8(7) . . ?
C42 C40 C41 121.2(7) . . ?
O28 C41 O27 125.4(8) . . ?
O28 C41 C40 119.1(8) . . ?
O27 C41 C40 115.5(7) . . ?
N1 C42 C40 122.7(7) . . ?
N1 C42 H42 118.7 . . ?
C40 C42 H42 118.7 . . ?
O22 C43 O21 126.3(6) . . ?
O22 C43 C44 117.0(6) . . ?
O21 C43 C44 116.7(5) . . ?
N3 C44 C45 122.7(6) . . ?
N3 C44 C43 115.3(5) . . ?
C45 C44 C43 122.0(6) . . ?
C46 C45 C44 117.8(6) . . ?
C46 C45 H45 121.1 . . ?
C44 C45 H45 121.1 . . ?
C47 C46 C45 119.7(6) . . ?
C47 C46 H46 120.1 . . ?
C45 C46 H46 120.1 . . ?
C46 C47 C49 118.6(6) . . ?
C46 C47 C48 119.7(6) . . ?
C49 C47 C48 121.7(6) . . ?
O24 C48 O23 124.0(6) . . ?
O24 C48 C47 121.7(7) . . ?
O23 C48 C47 114.2(6) . . ?
N3 C49 C47 122.3(6) . . ?
N3 C49 H49 118.8 . . ?
C47 C49 H49 118.8 . . ?
N11 C50 C51 123.5(8) . . ?
N11 C50 H50 118.2 . . ?
C51 C50 H50 118.2 . . ?
C50 C51 C52 118.6(8) . . ?
C50 C51 H51 120.7 . . ?
C52 C51 H51 120.7 . . ?
C53 C52 C51 117.7(7) . . ?
C53 C52 C55 121.0(8) . . ?
C51 C52 C55 121.3(8) . . ?
C52 C53 C54 119.9(8) . . ?
C52 C53 H53 120.0 . . ?
C54 C53 H53 120.0 . . ?
N11 C54 C53 120.8(7) . . ?
N11 C54 H54 119.6 . . ?
C53 C54 H54 119.6 . . ?
C59 C55 C56 117.7(9) . . ?
C59 C55 C52 121.6(9) . . ?
C56 C55 C52 120.6(10) . . ?
C57 C56 C55 116.1(14) . . ?
C57 C56 H56 121.9 . . ?
C55 C56 H56 121.9 . . ?
N10 C57 C56 127.5(19) . . ?
N10 C57 H57 116.3 . . ?
C56 C57 H57 116.3 . . ?
N10 C58 C59 124.0(14) . . ?
N10 C58 H58 118.0 . . ?
C59 C58 H58 118.0 . . ?
C55 C59 C58 117.3(12) . . ?
C55 C59 H59 121.4 . . ?
C58 C59 H59 121.4 . . ?
N12 C60 C61 119.9(8) . . ?
N12 C60 H60 120.1 . . ?
C61 C60 H60 120.1 . . ?
C60 C61 C62 120.1(8) . . ?
C60 C61 H61 119.9 . . ?
C62 C61 H61 119.9 . . ?
C63 C62 C61 117.3(7) . . ?
C63 C62 C65 122.2(6) . . ?
C61 C62 C65 120.5(7) . . ?
C64 C63 C62 120.4(7) . . ?
C64 C63 H63 119.8 . . ?
C62 C63 H63 119.8 . . ?
N12 C64 C63 120.1(7) . . ?
N12 C64 H64 120.0 . . ?
C63 C64 H64 120.0 . . ?
C69 C65 C66 117.3(8) . . ?
C69 C65 C62 122.2(7) . . ?
C66 C65 C62 120.4(7) . . ?
C67 C66 C65 119.3(8) . . ?
C67 C66 H66 120.4 . . ?
C65 C66 H66 120.4 . . ?
N13 C67 C66 121.4(9) . . ?
N13 C67 H67 119.3 . . ?
C66 C67 H67 119.3 . . ?
C69 C68 N13 122.7(10) . . ?
C69 C68 H68 118.6 . . ?
N13 C68 H68 118.6 . . ?
C68 C69 C65 120.2(10) . . ?
C68 C69 H69 119.9 . . ?
C65 C69 H69 119.9 . . ?
N14 C70 C71 123.8(9) . . ?
N14 C70 H70 118.1 . . ?
C71 C70 H70 118.1 . . ?
C70 C71 C72 118.8(8) . . ?
C70 C71 H71 120.6 . . ?
C72 C71 H71 120.6 . . ?
C73 C72 C71 116.9(8) . . ?
C73 C72 C75 121.3(9) . . ?
C71 C72 C75 121.8(8) . . ?
C72 C73 C74 120.1(9) . . ?
C72 C73 H73 119.9 . . ?
C74 C73 H73 119.9 . . ?
N14 C74 C73 122.9(9) . . ?
N14 C74 H74 118.6 . . ?
C73 C74 H74 118.6 . . ?
C76 C75 C79 117.2(10) . . ?
C76 C75 C72 122.2(10) . . ?
C79 C75 C72 120.6(10) . . ?
C75 C76 C77 118.3(12) . . ?
C75 C76 H76 120.8 . . ?
C77 C76 H76 120.8 . . ?
N15 C77 C76 116.7(11) . . ?
N15 C77 H77 121.7 . . ?
C76 C77 H77 121.7 . . ?
N15 C78 C79 117.8(14) . . ?
N15 C78 H78 121.1 . . ?
C79 C78 H78 121.1 . . ?
C78 C79 C75 124.6(14) . . ?
C78 C79 H79 117.7 . . ?
C75 C79 H79 117.7 . . ?
N9 C80 C81 122.2(8) . . ?
N9 C80 H80 118.9 . . ?
C81 C80 H80 118.9 . . ?
C80 C81 C82 120.7(7) . . ?
C80 C81 H81 119.7 . . ?
C82 C81 H81 119.7 . . ?
C81 C82 C83 116.6(6) . . ?
C81 C82 C89 122.1(6) . . ?
C83 C82 C89 121.3(6) . . ?
C84 C83 C82 118.8(7) . . ?
C84 C83 H83 120.6 . . ?
C82 C83 H83 120.6 . . ?
N9 C84 C83 123.4(7) . . ?
N9 C84 H84 118.3 . . ?
C83 C84 H84 118.3 . . ?
C86 C85 C89 119.4(8) . . ?
C86 C85 H85 120.3 . . ?
C89 C85 H85 120.3 . . ?
N8 C86 C85 123.4(8) . . ?
N8 C86 H86 118.3 . . ?
C85 C86 H86 118.3 . . ?
N8 C87 C88 121.3(8) . . ?
N8 C87 H87 119.3 . . ?
C88 C87 H87 119.3 . . ?
C89 C88 C87 120.2(8) . . ?
C89 C88 H88 119.9 . . ?
C87 C88 H88 119.9 . . ?
C88 C89 C85 116.1(7) . . ?
C88 C89 C82 121.5(7) . . ?
C85 C89 C82 122.3(6) . . ?

loop_
_geom_bond_atom_site_label_1
_geom_bond_atom_site_label_2
_geom_bond_distance
_geom_bond_site_symmetry_2
_geom_bond_publ_flag
In1 O13 2.276(4) . ?
In1 O17 2.283(4) . ?
In1 O25 2.286(5) . ?
In1 O21 2.322(4) . ?
In1 N4 2.343(6) . ?
In1 N2 2.346(5) . ?
In1 N3 2.351(5) . ?
In1 N1 2.366(5) . ?
In2 O9 2.186(5) . ?
In2 O3 2.197(5) . ?
In2 O5 2.232(5) . ?
In2 O29 2.243(9) . ?
In2 N6 2.277(8) . ?
In2 N7 2.311(6) . ?
In2 N5 2.325(6) . ?
O1 C1 1.193(14) . ?
O2 C1 1.307(14) . ?
O3 C6 1.278(9) . ?
O4 C6 1.245(9) . ?
O5 C8 1.257(11) . ?
O6 C8 1.244(10) . ?
O7 C13 1.285(11) . ?
O8 C13 1.215(10) . ?
O9 C15 1.262(9) . ?
O10 C15 1.227(9) . ?
O11 C20 1.201(10) . ?
O12 C20 1.282(10) . ?
O13 C29 1.256(8) . ?
O14 C29 1.235(8) . ?
O15 C34 1.263(12) . ?
O16 C34 1.208(11) . ?
O17 C22 1.278(9) . ?
O18 C22 1.236(8) . ?
O19 C27 1.217(10) . ?
O20 C27 1.278(10) . ?
O21 C43 1.246(7) . ?
O22 C43 1.246(7) . ?
O23 C48 1.296(9) . ?
O24 C48 1.222(8) . ?
O25 C36 1.250(9) . ?
O26 C36 1.252(8) . ?
O27 C41 1.278(10) . ?
O28 C41 1.226(10) . ?
N1 C42 1.313(8) . ?
N1 C38 1.339(8) . ?
N2 C30 1.337(8) . ?
N2 C35 1.342(8) . ?
N3 C49 1.327(7) . ?
N3 C44 1.347(8) . ?
N4 C28 1.327(8) . ?
N4 C23 1.347(8) . ?
N5 C21 1.331(8) . ?
N5 C16 1.337(8) . ?
N6 C14 1.328(10) . ?
N6 C9 1.377(10) . ?
N7 C5 1.335(9) . ?
N7 C7 1.343(9) . ?
N8 C86 1.298(11) . ?
N8 C87 1.307(11) . ?
N8 H8A 0.8600 . ?
N9 C84 1.315(10) . ?
N9 C80 1.327(11) . ?
N9 H9B 0.8600 . ?
N10 C57 1.20(3) . ?
N10 C58 1.32(2) . ?
N10 H10A 0.8600 . ?
N11 C54 1.330(10) . ?
N11 C50 1.338(10) . ?
N11 H11B 0.8600 . ?
N12 C60 1.323(10) . ?
N12 C64 1.325(10) . ?
N12 H12A 0.8600 . ?
N13 C67 1.314(12) . ?
N13 C68 1.319(13) . ?
N13 H13B 0.8600 . ?
N14 C74 1.312(12) . ?
N14 C70 1.315(11) . ?
N14 H14A 0.8600 . ?
N15 C78 1.299(15) . ?
N15 C77 1.329(15) . ?
N15 H15B 0.8600 . ?
C1 C2 1.555(13) . ?
C2 C3 1.351(12) . ?
C2 C7 1.381(11) . ?
C3 C4 1.399(12) . ?
C3 H3 0.9300 . ?
C4 C5 1.386(11) . ?
C4 H4 0.9300 . ?
C5 C6 1.492(11) . ?
C7 H7 0.9300 . ?
C8 C9 1.515(12) . ?
C9 C10 1.331(13) . ?
C10 C11 1.418(13) . ?
C10 H10 0.9300 . ?
C11 C12 1.407(12) . ?
C11 H11 0.9300 . ?
C12 C14 1.390(13) . ?
C12 C13 1.505(12) . ?
C14 H14 0.9300 . ?
C15 C16 1.511(10) . ?
C16 C17 1.382(10) . ?
C17 C18 1.350(11) . ?
C17 H17 0.9300 . ?
C18 C19 1.374(10) . ?
C18 H18 0.9300 . ?
C19 C21 1.394(10) . ?
C19 C20 1.516(11) . ?
C21 H21 0.9300 . ?
C22 C23 1.498(10) . ?
C23 C24 1.408(11) . ?
C24 C25 1.373(12) . ?
C24 H24 0.9300 . ?
C25 C26 1.367(10) . ?
C25 H25 0.9300 . ?
C26 C28 1.384(10) . ?
C26 C27 1.492(11) . ?
C28 H28 0.9300 . ?
C29 C30 1.514(10) . ?
C30 C31 1.395(10) . ?
C31 C32 1.360(11) . ?
C31 H31 0.9300 . ?
C32 C33 1.404(11) . ?
C32 H32 0.9300 . ?
C33 C35 1.389(10) . ?
C33 C34 1.511(11) . ?
C35 H35 0.9300 . ?
C36 C38 1.534(10) . ?
C37 C38 1.339(10) . ?
C37 C39 1.370(11) . ?
C37 H37 0.9300 . ?
C39 C40 1.387(11) . ?
C39 H39 0.9300 . ?
C40 C42 1.394(9) . ?
C40 C41 1.503(11) . ?
C42 H42 0.9300 . ?
C43 C44 1.512(8) . ?
C44 C45 1.390(9) . ?
C45 C46 1.390(9) . ?
C45 H45 0.9300 . ?
C46 C47 1.378(9) . ?
C46 H46 0.9300 . ?
C47 C49 1.398(9) . ?
C47 C48 1.489(9) . ?
C49 H49 0.9300 . ?
C50 C51 1.349(12) . ?
C50 H50 0.9300 . ?
C51 C52 1.407(12) . ?
C51 H51 0.9300 . ?
C52 C53 1.386(11) . ?
C52 C55 1.497(11) . ?
C53 C54 1.391(10) . ?
C53 H53 0.9300 . ?
C54 H54 0.9300 . ?
C55 C59 1.356(14) . ?
C55 C56 1.413(13) . ?
C56 C57 1.391(18) . ?
C56 H56 0.9300 . ?
C57 H57 0.9300 . ?
C58 C59 1.397(15) . ?
C58 H58 0.9300 . ?
C59 H59 0.9300 . ?
C60 C61 1.375(11) . ?
C60 H60 0.9300 . ?
C61 C62 1.394(10) . ?
C61 H61 0.9300 . ?
C62 C63 1.381(10) . ?
C62 C65 1.483(10) . ?
C63 C64 1.372(10) . ?
C63 H63 0.9300 . ?
C64 H64 0.9300 . ?
C65 C69 1.370(11) . ?
C65 C66 1.373(11) . ?
C66 C67 1.362(12) . ?
C66 H66 0.9300 . ?
C67 H67 0.9300 . ?
C68 C69 1.317(12) . ?
C68 H68 0.9300 . ?
C69 H69 0.9300 . ?
C70 C71 1.360(11) . ?
C70 H70 0.9300 . ?
C71 C72 1.398(12) . ?
C71 H71 0.9300 . ?
C72 C73 1.356(12) . ?
C72 C75 1.506(11) . ?
C73 C74 1.374(13) . ?
C73 H73 0.9300 . ?
C74 H74 0.9300 . ?
C75 C76 1.346(14) . ?
C75 C79 1.388(15) . ?
C76 C77 1.490(14) . ?
C76 H76 0.9300 . ?
C77 H77 0.9300 . ?
C78 C79 1.329(15) . ?
C78 H78 0.9300 . ?
C79 H79 0.9300 . ?
C80 C81 1.369(10) . ?
C80 H80 0.9300 . ?
C81 C82 1.377(10) . ?
C81 H81 0.9300 . ?
C82 C83 1.401(10) . ?
C82 C89 1.466(9) . ?
C83 C84 1.378(10) . ?
C83 H83 0.9300 . ?
C84 H84 0.9300 . ?
C85 C86 1.378(10) . ?
C85 C89 1.389(10) . ?
C85 H85 0.9300 . ?
C86 H86 0.9300 . ?
C87 C88 1.400(11) . ?
C87 H87 0.9300 . ?
C88 C89 1.383(11) . ?
C88 H88 0.9300 . ?

loop_
_geom_hbond_atom_site_label_D
_geom_hbond_atom_site_label_H
_geom_hbond_atom_site_label_A
_geom_hbond_distance_DH
_geom_hbond_distance_HA
_geom_hbond_distance_DA
_geom_hbond_angle_DHA
_geom_hbond_site_symmetry_A
N8 H8A O12 0.86 1.80 2.653(9) 174.9 1_556
N10 H10A O2 0.86 1.85 2.688(14) 164.0 1_455
N11 H11B O7 0.86 1.71 2.562(9) 172.7 1_565
N15 H15B O15 0.86 1.79 2.645(11) 174.4 1_665
N9 H9B O23 0.86 1.75 2.610(8) 175.7 .
N12 H12A O22 0.86 1.74 2.601(7) 174.8 .
N14 H14A O20 0.86 1.76 2.601(9) 165.5 .
